data_7003498
loop_
_publ_author_name
'Wei, Guo-Hua'
'Yang, Jin'
'Ma, Jian-Fang'
'Liu, Ying-Ying'
'Li, Shun-Li'
'Zhang, Lai-Ping'

_publ_section_title
;
 Syntheses, structures and luminescent properties of zinc(ii) and
 cadmium(ii) coordination complexes based on new bis(imidazolyl)ether
 and different carboxylate ligands
;
_journal_issue 23
_journal_name_full 'Dalton Transactions'
_journal_page_first 3080
_journal_page_last 3092
_journal_paper_doi 10.1039/b716657e
_journal_year 2008
_chemical_formula_moiety 'C36 H36 N8 O10 Zn2'
_chemical_formula_sum 'C36 H36 N8 O10 Zn2'
_chemical_formula_weight 871.47
_chemical_name_systematic
;
?
;
_space_group_IT_number 9
_symmetry_cell_setting monoclinic
_symmetry_space_group_name_Hall 'C -2yc'
_symmetry_space_group_name_H-M 'C 1 c 1'
_atom_sites_solution_hydrogens geom
_atom_sites_solution_primary direct
_atom_sites_solution_secondary difmap
_audit_creation_method SHELXL-97
_cell_angle_alpha 90.00
_cell_angle_beta 97.17(2)
_cell_angle_gamma 90.00
_cell_formula_units_Z 2
_cell_length_a 14.675(8)
_cell_length_b 9.636(4)
_cell_length_c 13.262(6)
_cell_measurement_temperature 293(2)
_cell_volume 1860.7(15)
_computing_cell_refinement PROCESS-AUTO
_computing_data_collection PROCESS-AUTO
_computing_data_reduction PROCESS-AUTO
_computing_molecular_graphics 'SHELXTL-PLUS (Sheldrick, 1990)'
_computing_publication_material SHELXL-97
_computing_structure_refinement 'SHELXL-97 (Sheldrick, 1997)'
_computing_structure_solution 'SHELXS-97 (Sheldrick, 1997)'
_diffrn_ambient_temperature 293(2)
_diffrn_detector_area_resol_mean 10.0
_diffrn_measured_fraction_theta_full 0.998
_diffrn_measured_fraction_theta_max 0.996
_diffrn_measurement_device_type 'Rigaku RAXIS-RAPID'
_diffrn_measurement_method '\w scan'
_diffrn_radiation_monochromator graphite
_diffrn_radiation_source 'fine-focus sealed tube'
_diffrn_radiation_type MoK\a
_diffrn_radiation_wavelength 0.71069
_diffrn_reflns_av_R_equivalents 0.0256
_diffrn_reflns_av_sigmaI/netI 0.0448
_diffrn_reflns_limit_h_max 18
_diffrn_reflns_limit_h_min -18
_diffrn_reflns_limit_k_max 12
_diffrn_reflns_limit_k_min -12
_diffrn_reflns_limit_l_max 17
_diffrn_reflns_limit_l_min -17
_diffrn_reflns_number 8934
_diffrn_reflns_theta_full 25.00
_diffrn_reflns_theta_max 27.47
_diffrn_reflns_theta_min 3.06
_exptl_absorpt_coefficient_mu 1.358
_exptl_absorpt_correction_T_max 1.1170
_exptl_absorpt_correction_T_min 0.8977
_exptl_absorpt_correction_type multi-scan
_exptl_absorpt_process_details
;
Higashi,T (1995) Program for absorption correction.
Rigaku Corporation, Tokyo, Japan.
;
_exptl_crystal_colour colorless
_exptl_crystal_density_diffrn 1.555
_exptl_crystal_density_method 'not measured'
_exptl_crystal_description plate
_exptl_crystal_F_000 896
_exptl_crystal_size_max 0.490
_exptl_crystal_size_mid 0.477
_exptl_crystal_size_min 0.055
_refine_diff_density_max 0.323
_refine_diff_density_min -0.157
_refine_diff_density_rms 0.049
_refine_ls_abs_structure_details 'Flack H D (1983), Acta Cryst. A39, 876-881'
_refine_ls_abs_structure_Flack 0.012(9)
_refine_ls_extinction_method none
_refine_ls_goodness_of_fit_ref 1.018
_refine_ls_hydrogen_treatment constr
_refine_ls_matrix_type full
_refine_ls_number_parameters 253
_refine_ls_number_reflns 3784
_refine_ls_number_restraints 2
_refine_ls_restrained_S_all 1.018
_refine_ls_R_factor_all 0.0305
_refine_ls_R_factor_gt 0.0267
_refine_ls_shift/su_max 0.000
_refine_ls_shift/su_mean 0.000
_refine_ls_structure_factor_coef Fsqd
_refine_ls_weighting_details 'calc w=1/[\s^2^(Fo^2^)+(0.0324P)^2^+0.0000P] where P=(Fo^2^+2Fc^2^)/3'
_refine_ls_weighting_scheme calc
_refine_ls_wR_factor_gt 0.0600
_refine_ls_wR_factor_ref 0.0617
_reflns_number_gt 3479
_reflns_number_total 3784
_reflns_threshold_expression >2sigma(I)
_cod_data_source_file b716657e.txt
_cod_data_source_block compound3
_cod_depositor_comments
;
The following automatic conversions were performed:
'_symmetry_cell_setting' value 'Monoclinic' changed to 'monoclinic'
according to '/home/saulius/struct/CIF-dictionaries/cif_core.dic'
dictionary named 'cif_core.dic' version 2.4.1 from 2010-06-29.

Automatic conversion script
Id: cif_fix_enum 1527 2010-12-29 10:47:43Z saulius 
;
_cod_original_sg_symbol_H-M 'C c'
_cod_database_code 7003498

loop_
_symmetry_equiv_pos_as_xyz
'x, y, z'
'x, -y, z+1/2'
'x+1/2, y+1/2, z'
'x+1/2, -y+1/2, z+1/2'

loop_
_atom_site_label
_atom_site_type_symbol
_atom_site_fract_x
_atom_site_fract_y
_atom_site_fract_z
_atom_site_U_iso_or_equiv
_atom_site_adp_type
_atom_site_occupancy
_atom_site_symmetry_multiplicity
_atom_site_calc_flag
_atom_site_refinement_flags
_atom_site_disorder_assembly
_atom_site_disorder_group
Zn1 Zn 0.044969(18) 0.43983(2) 0.302067(19) 0.03434(8) Uani 1 1 d . . .
C1 C -0.09961(18) 0.4928(3) 0.4382(2) 0.0456(6) Uani 1 1 d . . .
H1 H -0.0642 0.5600 0.4750 0.055 Uiso 1 1 calc R . .
C2 C -0.1465(2) 0.3388(3) 0.3275(2) 0.0588(8) Uani 1 1 d . . .
H2 H -0.1490 0.2796 0.2719 0.071 Uiso 1 1 calc R . .
C3 C -0.2113(2) 0.3504(4) 0.3893(3) 0.0656(9) Uani 1 1 d . . .
H3 H -0.2659 0.3004 0.3854 0.079 Uiso 1 1 calc R . .
C4 C -0.2250(3) 0.4902(3) 0.5489(3) 0.0739(11) Uani 1 1 d . . .
H4A H -0.2912 0.4897 0.5316 0.089 Uiso 1 1 calc R . .
H4B H -0.2065 0.5841 0.5682 0.089 Uiso 1 1 calc R . .
C5 C -0.2001(3) 0.3973(4) 0.6363(3) 0.0727(11) Uani 1 1 d . . .
H5A H -0.1338 0.3910 0.6508 0.087 Uiso 1 1 calc R . .
H5B H -0.2237 0.4346 0.6959 0.087 Uiso 1 1 calc R . .
C6 C -0.1823(2) 0.1575(4) 0.6633(3) 0.0660(9) Uani 1 1 d . . .
H6A H -0.1610 0.1843 0.7327 0.079 Uiso 1 1 calc R . .
H6B H -0.1291 0.1418 0.6281 0.079 Uiso 1 1 calc R . .
C7 C -0.2368(3) 0.0322(5) 0.6623(4) 0.0755(13) Uani 1 1 d . . .
H7A H -0.2913 0.0517 0.6944 0.091 Uiso 1 1 calc R . .
H7B H -0.2017 -0.0378 0.7028 0.091 Uiso 1 1 calc R . .
C8 C -0.2247(2) -0.1296(3) 0.5123(3) 0.0604(8) Uani 1 1 d . . .
H8 H -0.1708 -0.1761 0.5362 0.072 Uiso 1 1 calc R . .
C9 C -0.2776(2) -0.1520(3) 0.4245(2) 0.0533(7) Uani 1 1 d . . .
H9 H -0.2671 -0.2191 0.3768 0.064 Uiso 1 1 calc R . .
C10 C -0.33961(19) 0.0140(3) 0.4990(2) 0.0446(6) Uani 1 1 d . . .
H10 H -0.3791 0.0848 0.5132 0.054 Uiso 1 1 calc R . .
C11 C 0.05823(17) 0.7097(2) 0.2445(2) 0.0320(5) Uani 1 1 d . . .
C12 C 0.05316(15) 0.8269(2) 0.16848(17) 0.0288(4) Uani 1 1 d . . .
C13 C 0.04245(17) 0.7992(2) 0.0652(2) 0.0357(5) Uani 1 1 d . . .
H13 H 0.0452 0.7081 0.0426 0.043 Uiso 1 1 calc R . .
C14 C 0.0276(2) 0.9066(3) -0.0047(2) 0.0415(7) Uani 1 1 d . . .
H14 H 0.0220 0.8873 -0.0739 0.050 Uiso 1 1 calc R . .
C15 C 0.02124(19) 1.0420(2) 0.02811(19) 0.0384(5) Uani 1 1 d . . .
H15 H 0.0084 1.1133 -0.0188 0.046 Uiso 1 1 calc R . .
C16 C 0.03402(18) 1.0712(2) 0.1316(2) 0.0308(6) Uani 1 1 d . . .
C17 C 0.05194(16) 0.9642(2) 0.20176(18) 0.0293(4) Uani 1 1 d . . .
H17 H 0.0631 0.9842 0.2708 0.035 Uiso 1 1 calc R . .
C18 C 0.02328(17) 1.2183(2) 0.16686(18) 0.0354(5) Uani 1 1 d . . .
N1 N -0.07536(16) 0.42783(19) 0.35863(18) 0.0425(5) Uani 1 1 d . . .
N2 N -0.1819(2) 0.4498(3) 0.4594(3) 0.0552(9) Uani 1 1 d . . .
N3 N -0.26530(18) -0.0247(2) 0.56050(19) 0.0542(6) Uani 1 1 d . . .
N4 N -0.34985(16) -0.06102(18) 0.41538(17) 0.0392(5) Uani 1 1 d . . .
O1 O 0.05665(15) 0.58816(15) 0.20559(14) 0.0450(4) Uani 1 1 d . . .
O2 O 0.05973(16) 0.73318(19) 0.33525(15) 0.0531(6) Uani 1 1 d . . .
O3 O -0.02729(16) 1.29822(18) 0.11366(16) 0.0600(6) Uani 1 1 d . . .
O4 O 0.06638(14) 1.25002(15) 0.25359(14) 0.0440(4) Uani 1 1 d . . .
O5 O -0.23748(16) 0.2637(2) 0.61433(19) 0.0634(6) Uani 1 1 d . . .

loop_
_atom_site_aniso_label
_atom_site_aniso_U_11
_atom_site_aniso_U_22
_atom_site_aniso_U_33
_atom_site_aniso_U_23
_atom_site_aniso_U_13
_atom_site_aniso_U_12
Zn1 0.04779(15) 0.01921(10) 0.03462(13) 0.00113(15) -0.00039(9) -0.00293(14)
C1 0.0413(15) 0.0326(12) 0.0621(17) -0.0072(13) 0.0036(13) -0.0049(10)
C2 0.067(2) 0.0577(17) 0.0485(16) -0.0037(14) -0.0058(15) -0.0273(14)
C3 0.054(2) 0.073(2) 0.069(2) 0.0034(19) 0.0005(17) -0.0269(16)
C4 0.068(2) 0.0429(16) 0.119(3) -0.004(2) 0.045(2) 0.0074(15)
C5 0.084(3) 0.062(2) 0.077(2) -0.0315(19) 0.027(2) -0.0223(17)
C6 0.059(2) 0.072(2) 0.062(2) -0.0120(18) -0.0102(17) -0.0064(16)
C7 0.091(3) 0.075(2) 0.052(2) 0.008(2) -0.025(2) -0.019(2)
C8 0.0471(17) 0.0494(16) 0.079(2) 0.0163(16) -0.0124(16) 0.0046(13)
C9 0.0594(18) 0.0405(14) 0.0591(18) 0.0030(13) 0.0043(14) 0.0077(12)
C10 0.0482(16) 0.0345(11) 0.0479(15) 0.0002(12) -0.0072(12) -0.0018(11)
C11 0.0389(13) 0.0217(10) 0.0356(14) -0.0003(10) 0.0057(11) 0.0012(9)
C12 0.0305(11) 0.0215(9) 0.0345(12) -0.0019(9) 0.0048(9) 0.0000(8)
C13 0.0462(14) 0.0243(10) 0.0375(13) -0.0050(10) 0.0092(10) 0.0003(9)
C14 0.064(2) 0.0309(13) 0.0311(14) -0.0011(11) 0.0102(13) -0.0011(12)
C15 0.0511(15) 0.0286(11) 0.0353(13) 0.0043(10) 0.0041(11) -0.0004(9)
C16 0.0359(14) 0.0209(11) 0.0351(15) 0.0025(9) 0.0028(10) -0.0024(8)
C17 0.0351(12) 0.0210(9) 0.0311(11) -0.0006(9) 0.0016(9) -0.0008(8)
C18 0.0510(15) 0.0185(9) 0.0367(13) 0.0008(9) 0.0050(11) -0.0042(9)
N1 0.0439(12) 0.0334(10) 0.0485(13) 0.0014(9) -0.0014(10) -0.0066(8)
N2 0.0451(16) 0.0437(15) 0.077(2) 0.0027(13) 0.0074(15) -0.0009(10)
N3 0.0639(16) 0.0397(11) 0.0524(14) 0.0077(11) -0.0186(12) -0.0077(11)
N4 0.0458(12) 0.0281(9) 0.0422(12) 0.0040(8) 0.0001(9) -0.0020(8)
O1 0.0758(14) 0.0174(7) 0.0418(10) 0.0022(7) 0.0074(9) -0.0008(7)
O2 0.0946(18) 0.0283(9) 0.0366(11) 0.0038(8) 0.0091(11) 0.0045(10)
O3 0.0926(16) 0.0261(8) 0.0550(12) 0.0003(8) -0.0158(11) 0.0135(9)
O4 0.0665(12) 0.0236(8) 0.0397(9) -0.0045(7) -0.0013(8) 0.0002(7)
O5 0.0653(14) 0.0513(11) 0.0708(15) -0.0063(11) -0.0023(11) -0.0149(10)

loop_
_atom_type_symbol
_atom_type_description
_atom_type_scat_dispersion_real
_atom_type_scat_dispersion_imag
_atom_type_scat_source
C C 0.0033 0.0016 'International Tables Vol C Tables 4.2.6.8 and 6.1.1.4'
H H 0.0000 0.0000 'International Tables Vol C Tables 4.2.6.8 and 6.1.1.4'
N N 0.0061 0.0033 'International Tables Vol C Tables 4.2.6.8 and 6.1.1.4'
O O 0.0106 0.0060 'International Tables Vol C Tables 4.2.6.8 and 6.1.1.4'
Zn Zn 0.2839 1.4301 'International Tables Vol C Tables 4.2.6.8 and 6.1.1.4'

loop_
_geom_angle_atom_site_label_1
_geom_angle_atom_site_label_2
_geom_angle_atom_site_label_3
_geom_angle
_geom_angle_site_symmetry_1
_geom_angle_site_symmetry_3
_geom_angle_publ_flag
O1 Zn1 O4 115.88(8) . 1_545 ?
O1 Zn1 N1 116.32(9) . . ?
O4 Zn1 N1 104.55(8) 1_545 . ?
O1 Zn1 N4 111.86(9) . 3 ?
O4 Zn1 N4 95.78(8) 1_545 3 ?
N1 Zn1 N4 110.42(10) . 3 ?
N1 C1 N2 111.3(3) . . ?
N1 C1 H1 124.3 . . ?
N2 C1 H1 124.3 . . ?
C3 C2 N1 109.7(3) . . ?
C3 C2 H2 125.2 . . ?
N1 C2 H2 125.2 . . ?
C2 C3 N2 106.7(3) . . ?
C2 C3 H3 126.7 . . ?
N2 C3 H3 126.7 . . ?
N2 C4 C5 112.7(3) . . ?
N2 C4 H4A 109.0 . . ?
C5 C4 H4A 109.0 . . ?
N2 C4 H4B 109.0 . . ?
C5 C4 H4B 109.0 . . ?
H4A C4 H4B 107.8 . . ?
O5 C5 C4 109.8(3) . . ?
O5 C5 H5A 109.7 . . ?
C4 C5 H5A 109.7 . . ?
O5 C5 H5B 109.7 . . ?
C4 C5 H5B 109.7 . . ?
H5A C5 H5B 108.2 . . ?
O5 C6 C7 108.4(3) . . ?
O5 C6 H6A 110.0 . . ?
C7 C6 H6A 110.0 . . ?
O5 C6 H6B 110.0 . . ?
C7 C6 H6B 110.0 . . ?
H6A C6 H6B 108.4 . . ?
C6 C7 N3 114.4(4) . . ?
C6 C7 H7A 108.7 . . ?
N3 C7 H7A 108.7 . . ?
C6 C7 H7B 108.7 . . ?
N3 C7 H7B 108.7 . . ?
H7A C7 H7B 107.6 . . ?
C9 C8 N3 106.7(3) . . ?
C9 C8 H8 126.7 . . ?
N3 C8 H8 126.7 . . ?
C8 C9 N4 109.4(3) . . ?
C8 C9 H9 125.3 . . ?
N4 C9 H9 125.3 . . ?
N4 C10 N3 111.2(3) . . ?
N4 C10 H10 124.4 . . ?
N3 C10 H10 124.4 . . ?
O2 C11 O1 124.4(3) . . ?
O2 C11 C12 120.9(2) . . ?
O1 C11 C12 114.7(2) . . ?
C13 C12 C17 119.4(2) . . ?
C13 C12 C11 120.43(19) . . ?
C17 C12 C11 120.0(2) . . ?
C12 C13 C14 120.4(2) . . ?
C12 C13 H13 119.8 . . ?
C14 C13 H13 119.8 . . ?
C15 C14 C13 120.3(3) . . ?
C15 C14 H14 119.9 . . ?
C13 C14 H14 119.9 . . ?
C14 C15 C16 119.7(2) . . ?
C14 C15 H15 120.1 . . ?
C16 C15 H15 120.1 . . ?
C15 C16 C17 120.1(2) . . ?
C15 C16 C18 119.4(2) . . ?
C17 C16 C18 120.5(2) . . ?
C16 C17 C12 120.0(2) . . ?
C16 C17 H17 120.0 . . ?
C12 C17 H17 120.0 . . ?
O3 C18 O4 124.2(2) . . ?
O3 C18 C16 119.4(2) . . ?
O4 C18 C16 116.4(2) . . ?
C1 N1 C2 105.5(3) . . ?
C1 N1 Zn1 127.75(18) . . ?
C2 N1 Zn1 126.5(2) . . ?
C1 N2 C3 106.9(3) . . ?
C1 N2 C4 125.4(3) . . ?
C3 N2 C4 127.3(3) . . ?
C10 N3 C8 106.9(3) . . ?
C10 N3 C7 125.2(3) . . ?
C8 N3 C7 127.8(3) . . ?
C10 N4 C9 105.8(2) . . ?
C10 N4 Zn1 128.46(19) . 3_445 ?
C9 N4 Zn1 125.48(19) . 3_445 ?
C11 O1 Zn1 114.02(17) . . ?
C18 O4 Zn1 115.66(15) . 1_565 ?
C6 O5 C5 112.3(3) . . ?

loop_
_geom_bond_atom_site_label_1
_geom_bond_atom_site_label_2
_geom_bond_distance
_geom_bond_site_symmetry_2
_geom_bond_publ_flag
Zn1 O1 1.9401(18) . ?
Zn1 O4 1.9768(17) 1_545 ?
Zn1 N1 2.006(3) . ?
Zn1 N4 2.015(2) 3 ?
C1 N1 1.313(4) . ?
C1 N2 1.340(4) . ?
C1 H1 0.9300 . ?
C2 C3 1.336(5) . ?
C2 N1 1.374(3) . ?
C2 H2 0.9300 . ?
C3 N2 1.367(5) . ?
C3 H3 0.9300 . ?
C4 N2 1.465(5) . ?
C4 C5 1.474(6) . ?
C4 H4A 0.9700 . ?
C4 H4B 0.9700 . ?
C5 O5 1.415(4) . ?
C5 H5A 0.9700 . ?
C5 H5B 0.9700 . ?
C6 O5 1.412(4) . ?
C6 C7 1.448(5) . ?
C6 H6A 0.9700 . ?
C6 H6B 0.9700 . ?
C7 N3 1.469(5) . ?
C7 H7A 0.9700 . ?
C7 H7B 0.9700 . ?
C8 C9 1.335(5) . ?
C8 N3 1.371(4) . ?
C8 H8 0.9300 . ?
C9 N4 1.369(3) . ?
C9 H9 0.9300 . ?
C10 N4 1.316(4) . ?
C10 N3 1.331(4) . ?
C10 H10 0.9300 . ?
C11 O2 1.221(3) . ?
C11 O1 1.279(3) . ?
C11 C12 1.510(3) . ?
C12 C13 1.385(3) . ?
C12 C17 1.395(3) . ?
C13 C14 1.388(4) . ?
C13 H13 0.9300 . ?
C14 C15 1.383(4) . ?
C14 H14 0.9300 . ?
C15 C16 1.391(4) . ?
C15 H15 0.9300 . ?
C16 C17 1.392(3) . ?
C16 C18 1.507(3) . ?
C17 H17 0.9300 . ?
C18 O3 1.229(3) . ?
C18 O4 1.279(3) . ?
N4 Zn1 2.015(2) 3_445 ?
O4 Zn1 1.9768(17) 1_565 ?

loop_
_geom_torsion_atom_site_label_1
_geom_torsion_atom_site_label_2
_geom_torsion_atom_site_label_3
_geom_torsion_atom_site_label_4
_geom_torsion
_geom_torsion_site_symmetry_1
_geom_torsion_site_symmetry_2
_geom_torsion_site_symmetry_3
_geom_torsion_site_symmetry_4
_geom_torsion_publ_flag
N1 C2 C3 N2 1.1(4) . . . . ?
N2 C4 C5 O5 -66.6(4) . . . . ?
O5 C6 C7 N3 65.1(5) . . . . ?
N3 C8 C9 N4 1.3(4) . . . . ?
O2 C11 C12 C13 -173.7(2) . . . . ?
O1 C11 C12 C13 3.4(3) . . . . ?
O2 C11 C12 C17 1.3(4) . . . . ?
O1 C11 C12 C17 178.3(2) . . . . ?
C17 C12 C13 C14 -2.1(4) . . . . ?
C11 C12 C13 C14 172.9(2) . . . . ?
C12 C13 C14 C15 -1.5(4) . . . . ?
C13 C14 C15 C16 3.0(4) . . . . ?
C14 C15 C16 C17 -0.9(4) . . . . ?
C14 C15 C16 C18 -177.6(3) . . . . ?
C15 C16 C17 C12 -2.8(4) . . . . ?
C18 C16 C17 C12 174.0(2) . . . . ?
C13 C12 C17 C16 4.2(3) . . . . ?
C11 C12 C17 C16 -170.7(2) . . . . ?
C15 C16 C18 O3 26.9(4) . . . . ?
C17 C16 C18 O3 -149.8(3) . . . . ?
C15 C16 C18 O4 -155.2(2) . . . . ?
C17 C16 C18 O4 28.0(4) . . . . ?
N2 C1 N1 C2 0.1(3) . . . . ?
N2 C1 N1 Zn1 -174.1(2) . . . . ?
C3 C2 N1 C1 -0.8(4) . . . . ?
C3 C2 N1 Zn1 173.5(2) . . . . ?
O1 Zn1 N1 C1 -87.0(2) . . . . ?
O4 Zn1 N1 C1 143.9(2) 1_545 . . . ?
N4 Zn1 N1 C1 41.9(2) 3 . . . ?
O1 Zn1 N1 C2 99.9(2) . . . . ?
O4 Zn1 N1 C2 -29.2(2) 1_545 . . . ?
N4 Zn1 N1 C2 -131.2(2) 3 . . . ?
N1 C1 N2 C3 0.5(4) . . . . ?
N1 C1 N2 C4 173.4(3) . . . . ?
C2 C3 N2 C1 -1.0(4) . . . . ?
C2 C3 N2 C4 -173.7(3) . . . . ?
C5 C4 N2 C1 -89.1(4) . . . . ?
C5 C4 N2 C3 82.3(5) . . . . ?
N4 C10 N3 C8 1.1(3) . . . . ?
N4 C10 N3 C7 -176.4(3) . . . . ?
C9 C8 N3 C10 -1.4(3) . . . . ?
C9 C8 N3 C7 175.9(3) . . . . ?
C6 C7 N3 C10 -85.6(5) . . . . ?
C6 C7 N3 C8 97.5(5) . . . . ?
N3 C10 N4 C9 -0.3(3) . . . . ?
N3 C10 N4 Zn1 174.02(18) . . . 3_445 ?
C8 C9 N4 C10 -0.7(3) . . . . ?
C8 C9 N4 Zn1 -175.2(2) . . . 3_445 ?
O2 C11 O1 Zn1 5.6(4) . . . . ?
C12 C11 O1 Zn1 -171.39(16) . . . . ?
O4 Zn1 O1 C11 -168.48(17) 1_545 . . . ?
N1 Zn1 O1 C11 68.0(2) . . . . ?
N4 Zn1 O1 C11 -60.1(2) 3 . . . ?
O3 C18 O4 Zn1 1.5(3) . . . 1_565 ?
C16 C18 O4 Zn1 -176.27(16) . . . 1_565 ?
C7 C6 O5 C5 163.1(3) . . . . ?
C4 C5 O5 C6 148.8(3) . . . . ?
